data_2015574
loop_
_publ_author_name
'Chopra, Deepak'
'Mohan, T. P.'
'Vishalakshi, B'
'T. N. Guru Row'

_publ_section_title
;4-(4-Fluoro-3-phenoxyphenyl)-6-(4-fluorophenyl)-2-oxo-1,2-dihydropyridine-3-carbonitrile
 and the 6-(4-methylphenyl)- analogue
;
_journal_coeditor_code OB3010
_journal_issue 9
_journal_name_full 'Acta Crystallographica Section C'
_journal_page_first o540
_journal_page_last o543
_journal_paper_doi 10.1107/S010827010602378X
_journal_volume 62
_journal_year 2006
_chemical_formula_iupac 'C25 H17 F N2 O2'
_chemical_formula_moiety 'C25 H17 F N2 O2'
_chemical_formula_sum 'C25 H17 F N2 O2'
_chemical_formula_weight 396.41
_chemical_name_systematic
;
4-(4-Fluoro-3-phenoxyphenyl)-6-(4-methylphenyl)-2-oxo-1,2-dihydropyridine-
3-carbonitrile
;
_space_group_IT_number 2
_symmetry_cell_setting triclinic
_symmetry_space_group_name_Hall '-P 1'
_symmetry_space_group_name_H-M 'P -1'
_atom_sites_solution_hydrogens geom
_atom_sites_solution_primary direct
_atom_sites_solution_secondary difmap
_cell_angle_alpha 76.460(13)
_cell_angle_beta 87.250(14)
_cell_angle_gamma 83.705(15)
_cell_formula_units_Z 2
_cell_length_a 7.828(5)
_cell_length_b 9.523(7)
_cell_length_c 13.952(10)
_cell_measurement_reflns_used 535
_cell_measurement_temperature 290(2)
_cell_measurement_theta_max 25.2
_cell_measurement_theta_min 1.3
_cell_volume 1004.8(12)
_computing_cell_refinement 'SAINT (Bruker, 2004)'
_computing_data_collection 'SMART (Bruker, 2004)'
_computing_data_reduction SAINT
_computing_molecular_graphics
;
Ortep-3 for Windows (Farrugia, 1997)
and CAMERON (Watkin <i>et al.</i>,  1993)
;
_computing_publication_material 'PLATON (Spek, 2003)'
_computing_structure_refinement 'SHELXL97 (Sheldrick, 1997)'
_computing_structure_solution 'SIR92 (Altomare <i>et al.</i>,  1993)'
_diffrn_ambient_temperature 290(2)
_diffrn_measured_fraction_theta_full 0.996
_diffrn_measured_fraction_theta_max 0.967
_diffrn_measurement_device_type 'Bruker SMART APEX CCD area-detector'
_diffrn_measurement_method '\f and \w scans'
_diffrn_radiation_monochromator graphite
_diffrn_radiation_source 'fine-focus sealed tube'
_diffrn_radiation_type MoK\a
_diffrn_radiation_wavelength 0.71073
_diffrn_reflns_av_R_equivalents 0.0666
_diffrn_reflns_av_sigmaI/netI 0.1094
_diffrn_reflns_limit_h_max 9
_diffrn_reflns_limit_h_min -9
_diffrn_reflns_limit_k_max 11
_diffrn_reflns_limit_k_min -11
_diffrn_reflns_limit_l_max 17
_diffrn_reflns_limit_l_min -17
_diffrn_reflns_number 10474
_diffrn_reflns_reduction_process
;
 ?
;
_diffrn_reflns_theta_full 25.00
_diffrn_reflns_theta_max 26.37
_diffrn_reflns_theta_min 1.50
_diffrn_standards_number 0
_exptl_absorpt_coefficient_mu 0.090
_exptl_absorpt_correction_T_max 0.9955
_exptl_absorpt_correction_T_min 0.9457
_exptl_absorpt_correction_type multi-scan
_exptl_absorpt_process_details '(SADABS; Sheldrick, 1996)'
_exptl_crystal_colour ' colorless'
_exptl_crystal_density_diffrn 1.310
_exptl_crystal_density_method 'Not Measured'
_exptl_crystal_description plate
_exptl_crystal_F_000 412
_exptl_crystal_size_max 0.15
_exptl_crystal_size_mid 0.14
_exptl_crystal_size_min 0.05
_refine_diff_density_max 0.210
_refine_diff_density_min -0.184
_refine_ls_extinction_method none
_refine_ls_goodness_of_fit_ref 1.142
_refine_ls_hydrogen_treatment mixed
_refine_ls_matrix_type full
_refine_ls_number_parameters 276
_refine_ls_number_reflns 3976
_refine_ls_number_restraints 0
_refine_ls_restrained_S_all 1.142
_refine_ls_R_factor_all 0.1912
_refine_ls_R_factor_gt 0.0955
_refine_ls_shift/su_max 0.000
_refine_ls_shift/su_mean 0.000
_refine_ls_structure_factor_coef Fsqd
_refine_ls_weighting_details 'calc w=1/[\s^2^(Fo^2^)+(0.0454P)^2^] where P=(Fo^2^+2Fc^2^)/3'
_refine_ls_weighting_scheme calc
_refine_ls_wR_factor_gt 0.1360
_refine_ls_wR_factor_ref 0.1587
_reflns_number_gt 1997
_reflns_number_total 3976
_reflns_threshold_expression I>2\s(I)
_cod_data_source_file ob3010.cif
_cod_data_source_block II
_cod_original_cell_volume 1004.9(12)
_cod_database_code 2015574
_cod_database_fobs_code 2015574

loop_
_symmetry_equiv_pos_as_xyz
x,y,z
-x,-y,-z

loop_
_atom_site_type_symbol
_atom_site_label
_atom_site_fract_x
_atom_site_fract_y
_atom_site_fract_z
_atom_site_U_iso_or_equiv
_atom_site_adp_type
_atom_site_calc_flag
_atom_site_refinement_flags
_atom_site_occupancy
F F1 0.0592(3) 0.2500(2) -0.08137(16) 0.0703(7) Uani d . 1
O O1 0.3464(3) 0.3916(3) -0.09466(17) 0.0555(8) Uani d . 1
O O2 0.5686(3) 0.3953(3) 0.42196(19) 0.0669(9) Uani d . 1
N N1 0.3120(4) 0.5362(3) 0.4080(2) 0.0448(9) Uani d . 1
N N2 0.6158(4) 0.2192(4) 0.2275(2) 0.0662(11) Uani d . 1
C C1 0.6814(8) 0.0630(6) -0.1657(5) 0.101(2) Uani d . 1
C C2 0.5684(8) 0.1461(6) -0.2331(4) 0.0989(19) Uani d . 1
C C3 0.4540(6) 0.2547(5) -0.2087(3) 0.0719(14) Uani d . 1
C C4 0.4560(5) 0.2744(4) -0.1147(3) 0.0494(11) Uani d . 1
C C5 0.5670(5) 0.1915(4) -0.0459(3) 0.0651(12) Uani d . 1
C C6 0.6804(6) 0.0851(5) -0.0722(4) 0.0870(16) Uani d . 1
C C7 0.2497(5) 0.3657(4) -0.0076(3) 0.0397(9) Uani d . 1
C C8 0.2930(4) 0.4139(4) 0.0724(3) 0.0403(9) Uani d . 1
C C9 0.1851(4) 0.4007(4) 0.1559(2) 0.0361(9) Uani d . 1
C C10 0.0316(4) 0.3409(4) 0.1557(3) 0.0446(10) Uani d . 1
C C11 -0.0109(5) 0.2882(4) 0.0768(3) 0.0501(11) Uani d . 1
C C12 0.0991(5) 0.3018(4) -0.0031(3) 0.0449(10) Uani d . 1
C C13 0.2349(4) 0.4503(4) 0.2427(2) 0.0369(9) Uani d . 1
C C14 0.1209(5) 0.5471(4) 0.2821(3) 0.0409(10) Uani d . 1
C C15 0.1591(4) 0.5920(4) 0.3636(3) 0.0374(9) Uani d . 1
C C16 0.4337(5) 0.4392(4) 0.3765(3) 0.0446(10) Uani d . 1
C C17 0.3892(4) 0.3978(4) 0.2892(3) 0.0396(9) Uani d . 1
C C18 0.5145(5) 0.2980(4) 0.2546(3) 0.0442(10) Uani d . 1
C C19 0.0460(4) 0.6943(4) 0.4080(3) 0.0386(9) Uani d . 1
C C20 -0.0640(5) 0.8021(4) 0.3495(3) 0.0539(11) Uani d . 1
C C21 -0.1692(5) 0.9003(4) 0.3911(3) 0.0604(12) Uani d . 1
C C22 -0.1687(5) 0.8930(4) 0.4913(3) 0.0491(10) Uani d . 1
C C23 -0.0596(5) 0.7868(4) 0.5478(3) 0.0505(11) Uani d . 1
C C24 0.0461(4) 0.6881(4) 0.5084(3) 0.0462(10) Uani d . 1
C C25 -0.2819(5) 0.9994(4) 0.5379(3) 0.0700(13) Uani d . 1
H H1N 0.340(4) 0.559(4) 0.461(3) 0.049(12) Uiso d . 1
H H1 0.7588 -0.0085 -0.1833 0.121 Uiso calc R 1
H H2 0.5684 0.1294 -0.2962 0.119 Uiso calc R 1
H H3 0.3784 0.3124 -0.2547 0.086 Uiso calc R 1
H H5 0.5658 0.2067 0.0176 0.078 Uiso calc R 1
H H6 0.7566 0.0280 -0.0262 0.104 Uiso calc R 1
H H8 0.3953 0.4557 0.0710 0.048 Uiso calc R 1
H H10 -0.0439 0.3361 0.2097 0.054 Uiso calc R 1
H H11 -0.1119 0.2446 0.0781 0.060 Uiso calc R 1
H H14 0.0159 0.5814 0.2519 0.049 Uiso calc R 1
H H20 -0.0670 0.8083 0.2820 0.065 Uiso calc R 1
H H21 -0.2410 0.9722 0.3510 0.073 Uiso calc R 1
H H23 -0.0566 0.7811 0.6152 0.061 Uiso calc R 1
H H24 0.1177 0.6169 0.5492 0.055 Uiso calc R 1
H H25A -0.3782 0.9532 0.5713 0.105 Uiso calc R 1
H H25B -0.3225 1.0821 0.4876 0.105 Uiso calc R 1
H H25C -0.2168 1.0304 0.5844 0.105 Uiso calc R 1

loop_
_atom_site_aniso_label
_atom_site_aniso_U_11
_atom_site_aniso_U_22
_atom_site_aniso_U_33
_atom_site_aniso_U_12
_atom_site_aniso_U_13
_atom_site_aniso_U_23
F1 0.0841(17) 0.0899(19) 0.0496(15) -0.0092(13) -0.0182(13) -0.0381(14)
O1 0.0791(19) 0.0535(18) 0.0331(16) 0.0012(14) 0.0071(14) -0.0136(13)
O2 0.0550(17) 0.092(2) 0.0639(19) 0.0278(16) -0.0343(15) -0.0478(17)
N1 0.050(2) 0.056(2) 0.034(2) 0.0026(16) -0.0127(17) -0.0228(18)
N2 0.061(2) 0.077(3) 0.062(3) 0.018(2) -0.0062(19) -0.028(2)
C1 0.092(4) 0.079(4) 0.140(6) -0.005(3) 0.044(4) -0.051(4)
C2 0.115(5) 0.111(5) 0.091(5) -0.027(4) 0.042(4) -0.066(4)
C3 0.084(3) 0.088(4) 0.056(3) -0.017(3) 0.013(3) -0.042(3)
C4 0.057(3) 0.051(3) 0.047(3) -0.011(2) 0.009(2) -0.023(2)
C5 0.071(3) 0.059(3) 0.067(3) 0.002(2) 0.001(3) -0.023(3)
C6 0.072(3) 0.074(4) 0.113(5) 0.000(3) 0.012(3) -0.024(3)
C7 0.051(2) 0.041(2) 0.027(2) 0.0041(19) -0.0050(19) -0.0118(19)
C8 0.043(2) 0.041(2) 0.040(2) -0.0020(17) -0.0049(19) -0.0139(19)
C9 0.036(2) 0.039(2) 0.035(2) 0.0063(17) -0.0058(18) -0.0153(18)
C10 0.036(2) 0.063(3) 0.037(2) 0.0005(19) -0.0045(18) -0.017(2)
C11 0.043(2) 0.066(3) 0.047(3) -0.006(2) -0.013(2) -0.023(2)
C12 0.060(3) 0.052(3) 0.027(2) 0.004(2) -0.017(2) -0.020(2)
C13 0.041(2) 0.042(2) 0.028(2) -0.0019(18) -0.0055(17) -0.0100(18)
C14 0.035(2) 0.053(3) 0.037(2) 0.0025(19) -0.0125(18) -0.016(2)
C15 0.040(2) 0.045(2) 0.029(2) 0.0013(18) -0.0095(17) -0.0121(19)
C16 0.045(2) 0.050(3) 0.043(3) 0.0058(19) -0.012(2) -0.022(2)
C17 0.039(2) 0.050(2) 0.035(2) 0.0019(18) -0.0038(17) -0.0210(19)
C18 0.044(2) 0.054(3) 0.037(2) -0.002(2) -0.0115(18) -0.014(2)
C19 0.039(2) 0.044(2) 0.036(2) -0.0007(18) -0.0036(18) -0.0177(19)
C20 0.060(3) 0.061(3) 0.041(2) 0.013(2) -0.015(2) -0.018(2)
C21 0.054(3) 0.063(3) 0.063(3) 0.019(2) -0.018(2) -0.020(2)
C22 0.047(2) 0.048(3) 0.059(3) -0.003(2) 0.003(2) -0.026(2)
C23 0.054(2) 0.059(3) 0.041(2) -0.002(2) -0.001(2) -0.019(2)
C24 0.047(2) 0.053(3) 0.037(2) 0.0025(19) -0.0040(19) -0.012(2)
C25 0.060(3) 0.077(3) 0.080(3) 0.005(2) 0.009(2) -0.039(3)

loop_
_atom_type_symbol
_atom_type_description
_atom_type_scat_dispersion_real
_atom_type_scat_dispersion_imag
_atom_type_scat_source
O O 0.0106 0.0060 'International Tables Vol C Tables 4.2.6.8 and 6.1.1.4'
N N 0.0061 0.0033 'International Tables Vol C Tables 4.2.6.8 and 6.1.1.4'
F F 0.0171 0.0103 'International Tables Vol C Tables 4.2.6.8 and 6.1.1.4'
H H 0.0000 0.0000 'International Tables Vol C Tables 4.2.6.8 and 6.1.1.4'
C C 0.0033 0.0016 'International Tables Vol C Tables 4.2.6.8 and 6.1.1.4'

loop_
_geom_angle_atom_site_label_1
_geom_angle_atom_site_label_2
_geom_angle_atom_site_label_3
_geom_angle
_geom_angle_publ_flag
C7 O1 C4 117.0(3) ?
C15 N1 C16 125.7(3) yes
C15 N1 H1N 121(2) ?
C16 N1 H1N 113(2) ?
C15 C14 C13 121.7(3) ?
C15 C14 H14 119.3 ?
C13 C14 H14 119.3 ?
C14 C15 N1 117.8(3) yes
C14 C15 C19 124.3(3) ?
N1 C15 C19 117.9(3) ?
O2 C16 N1 120.7(3) ?
O2 C16 C17 124.9(3) ?
N1 C16 C17 114.4(3) ?
C17 C13 C14 118.7(3) ?
C17 C13 C9 121.5(3) ?
C14 C13 C9 119.7(3) ?
C10 C9 C8 118.8(3) ?
C10 C9 C13 121.0(3) ?
C8 C9 C13 120.2(3) ?
C8 C7 C12 118.6(3) ?
C8 C7 O1 121.2(4) ?
C12 C7 O1 119.9(3) ?
C24 C19 C20 118.1(3) ?
C24 C19 C15 121.5(3) ?
C20 C19 C15 120.4(3) ?
N2 C18 C17 179.2(4) yes
C11 C10 C9 121.0(3) ?
C11 C10 H10 119.5 ?
C9 C10 H10 119.5 ?
C12 C11 C10 118.3(4) ?
C12 C11 H11 120.8 ?
C10 C11 H11 120.8 ?
F1 C12 C11 119.0(4) ?
F1 C12 C7 118.5(3) ?
C11 C12 C7 122.5(4) ?
C7 C8 C9 120.6(4) ?
C7 C8 H8 119.7 ?
C9 C8 H8 119.7 ?
C13 C17 C16 121.7(3) ?
C13 C17 C18 123.0(3) ?
C16 C17 C18 115.3(3) ?
C22 C23 C24 122.3(4) ?
C22 C23 H23 118.8 ?
C24 C23 H23 118.8 ?
C21 C20 C19 120.5(4) ?
C21 C20 H20 119.8 ?
C19 C20 H20 119.8 ?
C23 C24 C19 120.3(4) ?
C23 C24 H24 119.9 ?
C19 C24 H24 119.9 ?
C23 C22 C21 117.7(3) ?
C23 C22 C25 120.4(4) ?
C21 C22 C25 121.8(4) ?
C22 C25 H25A 109.5 ?
C22 C25 H25B 109.5 ?
H25A C25 H25B 109.5 ?
C22 C25 H25C 109.5 ?
H25A C25 H25C 109.5 ?
H25B C25 H25C 109.5 ?
C5 C4 C3 122.1(4) ?
C5 C4 O1 121.6(4) ?
C3 C4 O1 116.2(4) ?
C22 C21 C20 121.1(4) ?
C22 C21 H21 119.5 ?
C20 C21 H21 119.5 ?
C1 C6 C5 120.3(5) ?
C1 C6 H6 119.9 ?
C5 C6 H6 119.9 ?
C4 C3 C2 117.9(5) ?
C4 C3 H3 121.1 ?
C2 C3 H3 121.1 ?
C4 C5 C6 119.0(5) ?
C4 C5 H5 120.5 ?
C6 C5 H5 120.5 ?
C1 C2 C3 120.9(5) ?
C1 C2 H2 119.6 ?
C3 C2 H2 119.6 ?
C2 C1 C6 119.9(5) ?
C2 C1 H1 120.0 ?
C6 C1 H1 120.0 ?

loop_
_geom_bond_atom_site_label_1
_geom_bond_atom_site_label_2
_geom_bond_distance
_geom_bond_publ_flag
F1 C12 1.360(4) yes
O1 C7 1.386(4) yes
O1 C4 1.404(4) ?
O2 C16 1.239(4) yes
N1 C15 1.370(4) yes
N1 C16 1.383(4) yes
N1 H1N 0.86(3) ?
C14 C15 1.362(5) yes
C14 C13 1.399(4) yes
C14 H14 0.9300 ?
C15 C19 1.469(4) ?
C16 C17 1.434(5) yes
C13 C17 1.386(4) yes
C13 C9 1.482(4) ?
C9 C10 1.386(5) ?
C9 C8 1.395(4) ?
C7 C8 1.372(4) ?
C7 C12 1.377(5) ?
C19 C24 1.388(5) ?
C19 C20 1.394(4) ?
C18 N2 1.144(4) yes
C18 C17 1.436(5) ?
C10 C11 1.380(5) ?
C10 H10 0.9300 ?
C11 C12 1.367(5) ?
C11 H11 0.9300 ?
C8 H8 0.9300 ?
C23 C22 1.370(5) ?
C23 C24 1.378(5) ?
C23 H23 0.9300 ?
C20 C21 1.389(5) ?
C20 H20 0.9300 ?
C24 H24 0.9300 ?
C22 C21 1.384(5) ?
C22 C25 1.514(5) ?
C25 H25A 0.9600 ?
C25 H25B 0.9600 ?
C25 H25C 0.9600 ?
C4 C5 1.369(5) ?
C4 C3 1.369(5) ?
C21 H21 0.9300 ?
C6 C1 1.368(7) ?
C6 C5 1.376(5) ?
C6 H6 0.9300 ?
C3 C2 1.386(6) ?
C3 H3 0.9300 ?
C5 H5 0.9300 ?
C2 C1 1.368(7) ?
C2 H2 0.9300 ?
C1 H1 0.9300 ?

loop_
_geom_hbond_atom_site_label_D
_geom_hbond_atom_site_label_H
_geom_hbond_atom_site_label_A
_geom_hbond_site_symmetry_A
_geom_hbond_distance_DH
_geom_hbond_distance_HA
_geom_hbond_distance_DA
_geom_hbond_angle_DHA
_geom_hbond_publ_flag
N1 H1N O2 2_666 0.86(4) 1.97(4) 2.828(5) 174(3) yes
C24 H24 O2 2_666 0.93 2.49 3.173(5) 130 yes
C25 H25C Cg4 2_576 0.96 2.85 3.535(5) 130 yes

loop_
_geom_torsion_atom_site_label_1
_geom_torsion_atom_site_label_2
_geom_torsion_atom_site_label_3
_geom_torsion_atom_site_label_4
_geom_torsion
_geom_torsion_publ_flag
C13 C14 C15 N1 -1.7(6) ?
C13 C14 C15 C19 179.4(3) ?
C16 N1 C15 C14 1.1(6) ?
C16 N1 C15 C19 -179.9(3) ?
C15 N1 C16 O2 179.8(4) ?
C15 N1 C16 C17 0.2(5) ?
C15 C14 C13 C17 1.0(5) ?
C15 C14 C13 C9 178.0(3) ?
C17 C13 C9 C10 124.0(4) ?
C14 C13 C9 C10 -52.9(5) ?
C17 C13 C9 C8 -56.1(5) ?
C14 C13 C9 C8 127.0(4) yes
C4 O1 C7 C8 104.1(4) yes
C4 O1 C7 C12 -81.7(4) ?
C14 C15 C19 C24 150.1(4) yes
N1 C15 C19 C24 -28.8(5) ?
C14 C15 C19 C20 -30.6(6) ?
N1 C15 C19 C20 150.5(4) ?
C8 C9 C10 C11 3.2(5) ?
C13 C9 C10 C11 -176.8(3) ?
C9 C10 C11 C12 -2.6(5) ?
C10 C11 C12 F1 179.8(3) ?
C10 C11 C12 C7 0.1(5) ?
C8 C7 C12 F1 -178.0(3) ?
O1 C7 C12 F1 7.7(5) ?
C8 C7 C12 C11 1.8(5) ?
O1 C7 C12 C11 -172.6(3) ?
C12 C7 C8 C9 -1.1(5) ?
O1 C7 C8 C9 173.2(3) ?
C10 C9 C8 C7 -1.3(5) ?
C13 C9 C8 C7 178.7(3) ?
C14 C13 C17 C16 0.5(5) ?
C9 C13 C17 C16 -176.4(3) ?
C14 C13 C17 C18 179.9(3) ?
C9 C13 C17 C18 3.0(5) ?
O2 C16 C17 C13 179.4(4) ?
N1 C16 C17 C13 -1.1(5) ?
O2 C16 C17 C18 -0.1(6) ?
N1 C16 C17 C18 179.5(3) ?
C24 C19 C20 C21 0.3(6) ?
C15 C19 C20 C21 -179.0(3) ?
C22 C23 C24 C19 0.6(6) ?
C20 C19 C24 C23 -0.3(5) ?
C15 C19 C24 C23 179.0(3) ?
C24 C23 C22 C21 -0.8(6) ?
C24 C23 C22 C25 -179.8(3) ?
C7 O1 C4 C5 -49.6(5) ?
C7 O1 C4 C3 134.9(4) yes
C23 C22 C21 C20 0.8(6) ?
C25 C22 C21 C20 179.8(4) ?
C19 C20 C21 C22 -0.6(6) ?
C5 C4 C3 C2 0.4(6) ?
O1 C4 C3 C2 175.9(4) ?
C3 C4 C5 C6 0.1(6) ?
O1 C4 C5 C6 -175.1(4) ?
C1 C6 C5 C4 -0.1(7) ?
C4 C3 C2 C1 -1.0(8) ?
C3 C2 C1 C6 1.1(9) ?
C5 C6 C1 C2 -0.5(8) ?

loop_
_cod_related_entry_id
_cod_related_entry_database
_cod_related_entry_code
1 ChemSpider 21133426
